data_7056615
loop_
_publ_author_name
'Polyzou, Christina D.'
'Lalioti, Nikolia'
'Psycharis, Vassilis'
'Tangoulis, Vassilis'

_publ_section_title
;
 Guest Induced Hysteretic Tristability in 3D Pillared Hofmann-type
 Microporous Metal-Organic Framework
;
_journal_name_full 'New J. Chem.'
_journal_paper_doi 10.1039/C7NJ02398G
_journal_year 2017
_chemical_formula_sum 'C12 H10.4 Fe N8 O1.2 Pt'
_chemical_formula_weight 536.82
_space_group_crystal_system monoclinic
_space_group_IT_number 10
_space_group_name_Hall '-P 2y'
_space_group_name_H-M_alt 'P 1 2/m 1'
_symmetry_space_group_name_Hall '-P 2y'
_symmetry_space_group_name_H-M 'P 1 2/m 1'
_atom_sites_solution_hydrogens geom
_audit_creation_method SHELXL-2014/6
_audit_update_record
;
2016-04-06 deposited with the CCDC.
2017-09-26 downloaded from the CCDC.
;
_cell_angle_alpha 90
_cell_angle_beta 95.9390(10)
_cell_angle_gamma 90
_cell_formula_units_Z 1
_cell_length_a 7.2727(2)
_cell_length_b 7.46810(10)
_cell_length_c 7.4416(2)
_cell_measurement_reflns_used 4620
_cell_measurement_temperature 160(2)
_cell_measurement_theta_max 143.62
_cell_measurement_theta_min 16.22
_cell_volume 402.008(16)
_computing_cell_refinement 'CrystalClear, Rigaku MSC, 2005'
_computing_data_collection 'CrystalClear, Rigaku MSC, 2005'
_computing_data_reduction 'CrystalClear, Rigaku MSC, 2005'
_computing_structure_refinement 'SHELXL-2014/6 (Sheldrick, 2014)'
_computing_structure_solution 'SHELXS-97 (Sheldrick, 2008)'
_diffrn_ambient_temperature 160(2)
_diffrn_measured_fraction_theta_full 0.942
_diffrn_measured_fraction_theta_max 0.985
_diffrn_measurement_device_type 'Rigaku R-AXIS SPIDER IPDS'
_diffrn_measurement_method '\q scans'
_diffrn_radiation_type CuK\a
_diffrn_radiation_wavelength 1.54178
_diffrn_reflns_av_R_equivalents 0.0843
_diffrn_reflns_av_unetI/netI 0.0850
_diffrn_reflns_Laue_measured_fraction_full 0.942
_diffrn_reflns_Laue_measured_fraction_max 0.985
_diffrn_reflns_limit_h_max 8
_diffrn_reflns_limit_h_min -8
_diffrn_reflns_limit_k_max 8
_diffrn_reflns_limit_k_min -8
_diffrn_reflns_limit_l_max 8
_diffrn_reflns_limit_l_min -8
_diffrn_reflns_number 4431
_diffrn_reflns_point_group_measured_fraction_full 0.942
_diffrn_reflns_point_group_measured_fraction_max 0.985
_diffrn_reflns_theta_full 67.679
_diffrn_reflns_theta_max 64.909
_diffrn_reflns_theta_min 8.111
_diffrn_source 'fine-focus sealed tube'
_exptl_absorpt_coefficient_mu 23.441
_exptl_absorpt_correction_T_max 1.0
_exptl_absorpt_correction_T_min 0.550
_exptl_absorpt_correction_type empirical
_exptl_absorpt_process_details 'CrystalClear, Rigaku MSC, 2005'
_exptl_crystal_colour yellow
_exptl_crystal_density_diffrn 2.217
_exptl_crystal_description parallepiped
_exptl_crystal_F_000 252
_exptl_crystal_size_max 0.160
_exptl_crystal_size_mid 0.05
_exptl_crystal_size_min 0.03
_refine_diff_density_max 2.589
_refine_diff_density_min -2.500
_refine_diff_density_rms 0.279
_refine_ls_extinction_method none
_refine_ls_goodness_of_fit_ref 1.041
_refine_ls_hydrogen_treatment constr
_refine_ls_matrix_type full
_refine_ls_number_parameters 63
_refine_ls_number_reflns 742
_refine_ls_number_restraints 0
_refine_ls_restrained_S_all 1.041
_refine_ls_R_factor_all 0.0464
_refine_ls_R_factor_gt 0.0438
_refine_ls_shift/su_max 0.001
_refine_ls_shift/su_mean 0.000
_refine_ls_structure_factor_coef Fsqd
_refine_ls_weighting_details 'w=1/[\s^2^(Fo^2^)+(0.0453P)^2^+1.1717P] where P=(Fo^2^+2Fc^2^)/3'
_refine_ls_weighting_scheme calc
_refine_ls_wR_factor_gt 0.0925
_refine_ls_wR_factor_ref 0.0941
_reflns_Friedel_coverage 0.000
_reflns_number_gt 723
_reflns_number_total 742
_reflns_threshold_expression 'I > 2\s(I)'
_cod_data_source_file c7nj02398g2.cif
_cod_data_source_block shelxl
_cod_original_formula_sum 'C12 H10.40 Fe N8 O1.20 Pt'
_cod_database_code 7056615
_shelx_space_group_comment
;
The symmetry employed for this shelxl refinement is uniquely defined
by the following loop, which should always be used as a source of
symmetry information in preference to the above space-group names.
They are only intended as comments.
;
_shelxl_version_number 2014/6

loop_
_space_group_symop_operation_xyz
'x, y, z'
'-x, y, -z'
'-x, -y, -z'
'x, -y, z'

loop_
_atom_site_label
_atom_site_type_symbol
_atom_site_fract_x
_atom_site_fract_y
_atom_site_fract_z
_atom_site_U_iso_or_equiv
_atom_site_adp_type
_atom_site_occupancy
_atom_site_site_symmetry_order
_atom_site_calc_flag
_atom_site_refinement_flags_posn
_atom_site_refinement_flags_adp
_atom_site_refinement_flags_occupancy
Pt Pt 0.5000 0.0000 0.5000 0.0128(3) Uani 1 4 d S T P
Fe Fe 0.5000 0.5000 0.0000 0.0092(6) Uani 1 4 d S T P
N1 N 0.1903(11) 0.5000 -0.0110(12) 0.012(2) Uani 1 2 d S T P
C1 C 0.0947(10) 0.3480(11) -0.0053(10) 0.0160(18) Uani 1 1 d . . .
H1 H 0.1579 0.2369 -0.0086 0.022 Uiso 1 1 calc R U .
N11 N 0.1680(17) 0.5000 0.4417(17) 0.050(4) Uani 1 2 d S T P
C11 C 0.0811(10) 0.3422(11) 0.4708(12) 0.024(2) Uani 1 1 d . . .
H11 H 0.1396 0.2319 0.4483 0.033 Uiso 1 1 calc R U .
N21 N 0.5098(8) 0.2944(10) 0.2029(9) 0.0157(15) Uani 1 1 d . . .
C21 C 0.5094(10) 0.1864(11) 0.3101(11) 0.0122(18) Uani 1 1 d . . .
OW O 0.050(2) 1.0000 0.247(2) 0.056(5) Uani 0.6 2 d S T P

loop_
_atom_site_aniso_label
_atom_site_aniso_U_11
_atom_site_aniso_U_22
_atom_site_aniso_U_33
_atom_site_aniso_U_23
_atom_site_aniso_U_13
_atom_site_aniso_U_12
Pt 0.0213(4) 0.0078(4) 0.0093(5) 0.000 0.0016(3) 0.000
Fe 0.0138(12) 0.0046(12) 0.0091(14) 0.000 0.0003(10) 0.000
N1 0.015(4) 0.014(5) 0.007(5) 0.000 0.006(4) 0.000
C1 0.022(4) 0.009(4) 0.017(5) -0.001(3) 0.004(4) 0.001(3)
N11 0.055(8) 0.054(9) 0.038(9) 0.000 -0.001(7) 0.000
C11 0.021(4) 0.007(4) 0.046(6) -0.004(4) 0.011(4) 0.004(3)
N21 0.016(3) 0.020(4) 0.010(4) -0.005(3) 0.000(3) -0.001(3)
C21 0.019(4) 0.012(4) 0.005(4) 0.005(3) -0.001(3) -0.003(3)
OW 0.057(11) 0.057(13) 0.051(13) 0.000 -0.005(9) 0.000

loop_
_atom_type_symbol
_atom_type_description
_atom_type_scat_dispersion_real
_atom_type_scat_dispersion_imag
_atom_type_scat_source
C C 0.0181 0.0091 'International Tables Vol C Tables 4.2.6.8 and 6.1.1.4'
H H 0.0000 0.0000 'International Tables Vol C Tables 4.2.6.8 and 6.1.1.4'
N N 0.0311 0.0180 'International Tables Vol C Tables 4.2.6.8 and 6.1.1.4'
O O 0.0492 0.0322 'International Tables Vol C Tables 4.2.6.8 and 6.1.1.4'
Fe Fe -1.1336 3.1974 'International Tables Vol C Tables 4.2.6.8 and 6.1.1.4'
Pt Pt -4.5932 6.9264 'International Tables Vol C Tables 4.2.6.8 and 6.1.1.4'

loop_
_geom_angle_atom_site_label_1
_geom_angle_atom_site_label_2
_geom_angle_atom_site_label_3
_geom_angle
_geom_angle_site_symmetry_1
_geom_angle_site_symmetry_3
C21 Pt C21 88.8(5) . 4
C21 Pt C21 91.2(5) . 2_656
C21 Pt C21 180.0 4 2_656
C21 Pt C21 180.0 . 3_656
C21 Pt C21 91.2(5) 4 3_656
C21 Pt C21 88.8(5) 2_656 3_656
N21 Fe N21 91.2(4) . 4_565
N21 Fe N21 88.8(4) . 2_655
N21 Fe N21 180.0 4_565 2_655
N21 Fe N21 180.0 . 3_665
N21 Fe N21 88.8(4) 4_565 3_665
N21 Fe N21 91.2(4) 2_655 3_665
N21 Fe N1 90.8(2) . 3_665
N21 Fe N1 90.8(2) 4_565 3_665
N21 Fe N1 89.2(2) 2_655 3_665
N21 Fe N1 89.2(2) 3_665 3_665
N21 Fe N1 89.2(2) . .
N21 Fe N1 89.2(2) 4_565 .
N21 Fe N1 90.8(2) 2_655 .
N21 Fe N1 90.8(2) 3_665 .
N1 Fe N1 180.0 3_665 .
C1 N1 C1 116.6(9) . 4_565
C1 N1 Fe 121.5(4) . .
C1 N1 Fe 121.5(4) 4_565 .
N1 C1 C1 121.7(4) . 2
N1 C1 H1 119.1 . .
C1 C1 H1 119.1 2 .
C11 N11 C11 119.4(12) . 4_565
C11 C11 N11 120.3(6) 2_556 .
C11 C11 H11 119.9 2_556 .
N11 C11 H11 119.9 . .
C21 N21 Fe 177.9(7) . .
N21 C21 Pt 178.0(8) . .

loop_
_geom_bond_atom_site_label_1
_geom_bond_atom_site_label_2
_geom_bond_distance
_geom_bond_site_symmetry_2
Pt C21 1.990(8) .
Pt C21 1.990(8) 4
Pt C21 1.990(8) 2_656
Pt C21 1.990(8) 3_656
Fe N21 2.149(7) .
Fe N21 2.149(7) 4_565
Fe N21 2.149(7) 2_655
Fe N21 2.149(7) 3_665
Fe N1 2.245(8) 3_665
Fe N1 2.245(8) .
N1 C1 1.334(9) .
N1 C1 1.334(9) 4_565
C1 C1 1.388(14) 2
C1 H1 0.9500 .
N11 C11 1.365(10) .
N11 C11 1.365(10) 4_565
C11 C11 1.299(15) 2_556
C11 H11 0.9500 .
N21 C21 1.135(11) .
